data_1547833
loop_
_publ_author_name
'Gharpure, Santosh J.'
'Anuradha, Dandela'

_publ_section_title
;
 Synthesis of Benzo[1,4]heterocycles using Palladium Catalyzed Heck
 Reaction to Vinylogous Carbonates/Carbamates: Unexpected Formation of
 Indoles via Carbopalladation Intercepted by Nucleopalladation.
;
_journal_issue 22
_journal_name_full 'Organic letters'
_journal_page_first 6136
_journal_page_last 6139
_journal_paper_doi 10.1021/acs.orglett.7b03016
_journal_volume 19
_journal_year 2017
_chemical_formula_moiety 'C27 H27 N O5 S'
_chemical_formula_sum 'C27 H27 N O5 S'
_chemical_formula_weight 477.57
_space_group_IT_number 2
_symmetry_cell_setting triclinic
_symmetry_Int_Tables_number 2
_symmetry_space_group_name_Hall '-P 1'
_symmetry_space_group_name_H-M 'P -1'
_atom_sites_solution_hydrogens geom
_atom_sites_solution_primary direct
_atom_sites_solution_secondary difmap
_cell_angle_alpha 86.918(11)
_cell_angle_beta 62.751(6)
_cell_angle_gamma 68.161(9)
_cell_formula_units_Z 2
_cell_length_a 11.2460(11)
_cell_length_b 11.3077(18)
_cell_length_c 11.3931(19)
_cell_measurement_reflns_used 3542
_cell_measurement_temperature 100
_cell_measurement_theta_max 29.20
_cell_measurement_theta_min 3.00
_cell_volume 1183.6(3)
_computing_cell_refinement 'CrystalClear-SM Expert 2.1 b28'
_computing_data_collection 'CrystalClear-SM Expert 2.1 b28 (Rigaku, 2013)'
_computing_data_reduction 'CrystalClear-SM Expert 2.1 b28'
_computing_molecular_graphics 'CrystalStructure 4.0'
_computing_publication_material 'CrystalStructure 4.0 (Rigaku, 2010)'
_computing_structure_refinement 'SHELXL97 (Sheldrick, 2008)'
_computing_structure_solution 'SHELXS97 (Sheldrick, 2008)'
_diffrn_ambient_temperature 100
_diffrn_detector_area_resol_mean 7.111
_diffrn_measured_fraction_theta_full 0.967
_diffrn_measured_fraction_theta_max 0.967
_diffrn_measurement_device_type 'Rigaku Saturn724'
_diffrn_measurement_method \w
_diffrn_radiation_type 'Mo K\a'
_diffrn_radiation_wavelength 0.71070
_diffrn_reflns_av_R_equivalents 0.0654
_diffrn_reflns_limit_h_max 13
_diffrn_reflns_limit_h_min -13
_diffrn_reflns_limit_k_max 11
_diffrn_reflns_limit_k_min -13
_diffrn_reflns_limit_l_max 13
_diffrn_reflns_limit_l_min -12
_diffrn_reflns_number 7789
_diffrn_reflns_theta_full 25.00
_diffrn_reflns_theta_max 25.00
_diffrn_standards_number 0
_exptl_absorpt_coefficient_mu 0.176
_exptl_absorpt_correction_T_max 0.962
_exptl_absorpt_correction_T_min 0.943
_exptl_absorpt_correction_type numerical
_exptl_absorpt_process_details 'NUMABS (Rigaku, 1999)'
_exptl_crystal_colour colorless
_exptl_crystal_density_diffrn 1.340
_exptl_crystal_density_method 'not measured'
_exptl_crystal_description prism
_exptl_crystal_F_000 504.00
_exptl_crystal_size_max 0.350
_exptl_crystal_size_mid 0.260
_exptl_crystal_size_min 0.220
_refine_diff_density_max 0.840
_refine_diff_density_min -0.690
_refine_ls_extinction_method none
_refine_ls_goodness_of_fit_ref 1.079
_refine_ls_hydrogen_treatment constr
_refine_ls_number_parameters 307
_refine_ls_number_reflns 4042
_refine_ls_number_restraints 0
_refine_ls_R_factor_gt 0.0547
_refine_ls_shift/su_max 0.000
_refine_ls_structure_factor_coef Fsqd
_refine_ls_weighting_details 'w = 1/[\s^2^(Fo^2^)+(0.1202P)^2^+0.4126P] where P=(Fo^2^+2Fc^2^)/3'
_refine_ls_weighting_scheme calc
_refine_ls_wR_factor_ref 0.1809
_reflns_number_gt 3471
_reflns_number_total 4043
_reflns_threshold_expression F^2^>2.0\s(F^2^)
_cod_data_source_file sjg-anu-7.cif
_cod_data_source_block SJG-ANU-METHYL-N-O-HECK
_cod_depositor_comments 'Adding full bibliography for 1547825--1547834.cif.'
_cod_original_cell_volume 1183.6(4)
_cod_database_code 1547833

loop_
_symmetry_equiv_pos_site_id
_symmetry_equiv_pos_as_xyz
1 +X,+Y,+Z
2 -X,-Y,-Z

loop_
_atom_site_label
_atom_site_type_symbol
_atom_site_fract_x
_atom_site_fract_y
_atom_site_fract_z
_atom_site_U_iso_or_equiv
_atom_site_adp_type
_atom_site_occupancy
_atom_site_symmetry_multiplicity
_atom_site_calc_flag
_atom_site_refinement_flags
S1 S 0.67282(6) 0.63598(5) 0.06085(5) 0.0150(3) Uani 1.0 2 d .
O1 O 0.67515(18) 0.50874(15) 0.05398(17) 0.0202(4) Uani 1.0 2 d .
O2 O 0.79787(18) 0.65869(16) -0.03346(17) 0.0217(4) Uani 1.0 2 d .
O3 O 0.42796(16) 0.88888(14) 0.40114(16) 0.0135(4) Uani 1.0 2 d .
O4 O 0.26052(17) 1.12811(14) 0.36628(17) 0.0194(4) Uani 1.0 2 d .
O5 O 0.35931(17) 1.27021(14) 0.36072(17) 0.0183(4) Uani 1.0 2 d .
N1 N 0.6436(2) 0.68007(17) 0.20964(19) 0.0145(5) Uani 1.0 2 d .
C1 C 0.1608(3) 0.9960(3) -0.0066(3) 0.0288(7) Uani 1.0 2 d .
C2 C 0.2857(3) 0.9064(3) 0.0135(3) 0.0213(6) Uani 1.0 2 d .
C3 C 0.3448(3) 0.7746(3) -0.0282(3) 0.0237(6) Uani 1.0 2 d .
C4 C 0.4594(3) 0.6916(3) -0.0101(3) 0.0204(6) Uani 1.0 2 d .
C5 C 0.5170(3) 0.7415(2) 0.0499(3) 0.0162(5) Uani 1.0 2 d .
C6 C 0.4592(3) 0.8720(3) 0.0945(3) 0.0204(6) Uani 1.0 2 d .
C7 C 0.3434(3) 0.9534(3) 0.0762(3) 0.0238(6) Uani 1.0 2 d .
C8 C 0.7428(3) 0.7162(2) 0.2306(3) 0.0146(5) Uani 1.0 2 d .
C9 C 0.8867(3) 0.6330(2) 0.1842(3) 0.0163(5) Uani 1.0 2 d .
C10 C 0.9799(3) 0.6711(2) 0.2068(3) 0.0166(5) Uani 1.0 2 d .
C11 C 0.9296(3) 0.7905(2) 0.2793(3) 0.0146(5) Uani 1.0 2 d .
C12 C 1.0271(3) 0.8294(3) 0.3111(3) 0.0193(6) Uani 1.0 2 d .
C13 C 0.7835(3) 0.8731(2) 0.3259(3) 0.0135(5) Uani 1.0 2 d .
C14 C 0.6900(3) 0.8380(2) 0.3010(3) 0.0131(5) Uani 1.0 2 d .
C15 C 0.5378(3) 0.9310(2) 0.3440(3) 0.0118(5) Uani 1.0 2 d .
C16 C 0.5075(3) 1.0545(2) 0.3235(3) 0.0131(5) Uani 1.0 2 d .
C17 C 0.3626(3) 1.1498(2) 0.3532(3) 0.0136(5) Uani 1.0 2 d .
C18 C 0.2219(3) 1.3736(3) 0.3857(3) 0.0268(6) Uani 1.0 2 d .
C19 C 0.2393(4) 1.4975(3) 0.3957(4) 0.0383(8) Uani 1.0 2 d .
C20 C 0.4580(3) 0.76298(19) 0.4440(3) 0.0124(5) Uani 1.0 2 d .
C21 C 0.5238(3) 0.6614(2) 0.3242(3) 0.0143(5) Uani 1.0 2 d .
C22 C 0.3178(3) 0.76035(19) 0.5508(3) 0.0129(5) Uani 1.0 2 d .
C23 C 0.1911(3) 0.8139(2) 0.5383(3) 0.0159(5) Uani 1.0 2 d .
C24 C 0.0644(3) 0.8033(3) 0.6331(3) 0.0195(6) Uani 1.0 2 d .
C25 C 0.0626(3) 0.7382(3) 0.7403(3) 0.0211(6) Uani 1.0 2 d .
C26 C 0.1875(3) 0.6862(3) 0.7544(3) 0.0203(6) Uani 1.0 2 d .
C27 C 0.3146(3) 0.6980(2) 0.6603(3) 0.0171(5) Uani 1.0 2 d .
H1A H 0.0696 1.0144 0.0760 0.0346 Uiso 1.0 2 calc R
H1B H 0.1576 0.9556 -0.0785 0.0346 Uiso 1.0 2 calc R
H1C H 0.1739 1.0765 -0.0305 0.0346 Uiso 1.0 2 calc R
H3 H 0.3055 0.7411 -0.0699 0.0284 Uiso 1.0 2 calc R
H4 H 0.4981 0.6018 -0.0382 0.0245 Uiso 1.0 2 calc R
H6 H 0.4983 0.9051 0.1369 0.0244 Uiso 1.0 2 calc R
H7 H 0.3028 1.0428 0.1070 0.0285 Uiso 1.0 2 calc R
H9 H 0.9218 0.5503 0.1372 0.0195 Uiso 1.0 2 calc R
H10 H 1.0792 0.6149 0.1723 0.0199 Uiso 1.0 2 calc R
H12A H 1.0056 0.9211 0.3050 0.0231 Uiso 1.0 2 calc R
H12B H 1.1289 0.7789 0.2474 0.0231 Uiso 1.0 2 calc R
H12C H 1.0104 0.8134 0.4017 0.0231 Uiso 1.0 2 calc R
H13 H 0.7475 0.9546 0.3755 0.0162 Uiso 1.0 2 calc R
H16 H 0.5857 1.0823 0.2870 0.0158 Uiso 1.0 2 calc R
H18A H 0.1415 1.3682 0.4697 0.0321 Uiso 1.0 2 calc R
H18B H 0.2002 1.3679 0.3117 0.0321 Uiso 1.0 2 calc R
H19A H 0.1577 1.5693 0.3943 0.0459 Uiso 1.0 2 calc R
H19B H 0.3306 1.4940 0.3201 0.0459 Uiso 1.0 2 calc R
H19C H 0.2412 1.5099 0.4792 0.0459 Uiso 1.0 2 calc R
H20 H 0.5280 0.7468 0.4799 0.0149 Uiso 1.0 2 calc R
H21A H 0.5596 0.5746 0.3483 0.0172 Uiso 1.0 2 calc R
H21B H 0.4478 0.6671 0.3001 0.0172 Uiso 1.0 2 calc R
H23 H 0.1920 0.8577 0.4646 0.0190 Uiso 1.0 2 calc R
H24 H -0.0218 0.8408 0.6247 0.0234 Uiso 1.0 2 calc R
H25 H -0.0239 0.7293 0.8040 0.0253 Uiso 1.0 2 calc R
H26 H 0.1862 0.6424 0.8283 0.0244 Uiso 1.0 2 calc R
H27 H 0.3996 0.6634 0.6708 0.0205 Uiso 1.0 2 calc R

loop_
_atom_site_aniso_label
_atom_site_aniso_U_11
_atom_site_aniso_U_22
_atom_site_aniso_U_33
_atom_site_aniso_U_12
_atom_site_aniso_U_13
_atom_site_aniso_U_23
S1 0.0146(4) 0.0186(4) 0.0054(4) -0.0066(3) 0.0008(3) -0.0037(3)
O1 0.0225(9) 0.0194(9) 0.0147(10) -0.0067(7) -0.0060(8) -0.0052(7)
O2 0.0166(9) 0.0347(10) 0.0077(9) -0.0126(8) 0.0014(8) -0.0014(7)
O3 0.0103(8) 0.0143(8) 0.0110(9) -0.0054(6) -0.0007(7) 0.0015(6)
O4 0.0150(9) 0.0196(9) 0.0215(11) -0.0057(7) -0.0076(8) 0.0014(7)
O5 0.0161(9) 0.0127(8) 0.0221(11) -0.0033(7) -0.0074(8) -0.0003(7)
N1 0.0142(10) 0.0199(10) 0.0066(11) -0.0085(8) -0.0009(9) -0.0019(8)
C1 0.0224(14) 0.0430(16) 0.0161(15) -0.0070(12) -0.0092(13) 0.0003(12)
C2 0.0175(13) 0.0366(14) 0.0062(13) -0.0122(11) -0.0016(11) 0.0026(10)
C3 0.0271(14) 0.0347(14) 0.0132(14) -0.0169(12) -0.0088(12) 0.0023(11)
C4 0.0250(13) 0.0231(13) 0.0108(13) -0.0118(11) -0.0046(11) 0.0001(10)
C5 0.0157(12) 0.0232(12) 0.0044(12) -0.0083(10) 0.0002(10) 0.0000(9)
C6 0.0264(14) 0.0214(12) 0.0172(14) -0.0109(11) -0.0119(12) 0.0006(10)
C7 0.0254(14) 0.0276(13) 0.0143(14) -0.0080(11) -0.0074(12) -0.0022(10)
C8 0.0146(12) 0.0182(11) 0.0077(12) -0.0077(9) -0.0017(10) 0.0007(9)
C9 0.0134(12) 0.0173(11) 0.0090(13) -0.0041(9) 0.0010(10) -0.0036(9)
C10 0.0120(11) 0.0178(11) 0.0130(13) -0.0023(9) -0.0028(11) -0.0007(9)
C11 0.0131(12) 0.0192(12) 0.0082(13) -0.0074(9) -0.0017(10) 0.0028(9)
C12 0.0142(12) 0.0284(13) 0.0129(13) -0.0092(10) -0.0037(11) 0.0001(10)
C13 0.0152(12) 0.0149(11) 0.0071(12) -0.0065(9) -0.0019(10) -0.0004(9)
C14 0.0114(11) 0.0167(11) 0.0059(12) -0.0049(9) -0.0003(10) 0.0018(9)
C15 0.0106(11) 0.0172(11) 0.0039(12) -0.0062(9) 0.0003(10) -0.0024(8)
C16 0.0111(11) 0.0158(11) 0.0090(12) -0.0050(9) -0.0020(10) -0.0011(9)
C17 0.0149(12) 0.0163(11) 0.0052(12) -0.0063(9) -0.0010(10) 0.0012(9)
C18 0.0177(14) 0.0186(13) 0.0330(17) -0.0008(11) -0.0080(13) 0.0022(11)
C19 0.0354(17) 0.0187(13) 0.054(3) -0.0039(12) -0.0204(17) -0.0028(13)
C20 0.0132(11) 0.0114(11) 0.0092(12) -0.0044(9) -0.0029(10) 0.0014(8)
C21 0.0127(11) 0.0173(11) 0.0059(12) -0.0065(9) 0.0020(10) -0.0013(9)
C22 0.0148(11) 0.0109(10) 0.0075(12) -0.0047(9) -0.0006(10) -0.0040(8)
C23 0.0168(12) 0.0189(11) 0.0089(13) -0.0063(10) -0.0041(11) 0.0008(9)
C24 0.0137(12) 0.0242(12) 0.0176(14) -0.0075(10) -0.0045(11) -0.0017(10)
C25 0.0181(13) 0.0275(13) 0.0093(13) -0.0143(10) 0.0048(11) -0.0014(10)
C26 0.0264(14) 0.0204(12) 0.0097(13) -0.0119(10) -0.0031(11) 0.0042(9)
C27 0.0172(12) 0.0185(12) 0.0130(13) -0.0073(10) -0.0047(11) 0.0002(9)

loop_
_atom_type_symbol
_atom_type_description
_atom_type_scat_dispersion_real
_atom_type_scat_dispersion_imag
_atom_type_scat_source
C C 0.0033 0.0016
;
International Tables for Crystallography
(1992, Vol. C, Tables 4.2.6.8 and 6.1.1.4)
;
H H 0.0000 0.0000
;
International Tables for Crystallography
(1992, Vol. C, Table 6.1.1.4)
;
N N 0.0061 0.0033
;
International Tables for Crystallography
(1992, Vol. C, Tables 4.2.6.8 and 6.1.1.4)
;
O O 0.0106 0.0060
;
International Tables for Crystallography
(1992, Vol. C, Tables 4.2.6.8 and 6.1.1.4)
;
S S 0.1246 0.1234
;
International Tables for Crystallography
(1992, Vol. C, Tables 4.2.6.8 and 6.1.1.4)
;

loop_
_geom_angle_atom_site_label_1
_geom_angle_atom_site_label_2
_geom_angle_atom_site_label_3
_geom_angle
_geom_angle_publ_flag
O1 S1 O2 118.46(10) yes
O1 S1 N1 109.33(12) yes
O1 S1 C5 106.89(14) yes
O2 S1 N1 106.77(13) yes
O2 S1 C5 109.70(12) yes
N1 S1 C5 104.90(11) yes
C15 O3 C20 118.37(18) yes
C17 O5 C18 115.1(3) yes
S1 N1 C8 122.70(15) yes
S1 N1 C21 117.3(3) yes
C8 N1 C21 119.3(3) yes
C1 C2 C3 121.0(4) yes
C1 C2 C7 120.6(3) yes
C3 C2 C7 118.4(3) yes
C2 C3 C4 121.4(4) yes
C3 C4 C5 118.9(3) yes
S1 C5 C4 118.48(17) yes
S1 C5 C6 120.3(3) yes
C4 C5 C6 121.2(3) yes
C5 C6 C7 118.9(4) yes
C2 C7 C6 121.2(3) yes
N1 C8 C9 121.3(3) yes
N1 C8 C14 118.3(2) yes
C9 C8 C14 120.4(3) yes
C8 C9 C10 119.7(3) yes
C9 C10 C11 121.1(2) yes
C10 C11 C12 121.5(2) yes
C10 C11 C13 118.2(3) yes
C12 C11 C13 120.2(3) yes
C11 C13 C14 121.4(3) yes
C8 C14 C13 119.1(2) yes
C8 C14 C15 120.6(3) yes
C13 C14 C15 120.2(2) yes
O3 C15 C14 119.29(19) yes
O3 C15 C16 119.3(2) yes
C14 C15 C16 121.4(3) yes
C15 C16 C17 125.0(3) yes
O4 C17 O5 123.2(2) yes
O4 C17 C16 126.9(3) yes
O5 C17 C16 109.9(3) yes
O5 C18 C19 106.5(3) yes
O3 C20 C21 108.7(2) yes
O3 C20 C22 108.18(16) yes
C21 C20 C22 110.5(3) yes
N1 C21 C20 110.9(3) yes
C20 C22 C23 120.6(3) yes
C20 C22 C27 120.0(3) yes
C23 C22 C27 119.3(3) yes
C22 C23 C24 120.2(3) yes
C23 C24 C25 120.2(3) yes
C24 C25 C26 119.9(3) yes
C25 C26 C27 119.9(3) yes
C22 C27 C26 120.3(3) yes
C2 C1 H1A 109.470 no
C2 C1 H1B 109.470 no
C2 C1 H1C 109.467 no
H1A C1 H1B 109.472 no
H1A C1 H1C 109.471 no
H1B C1 H1C 109.476 no
C2 C3 H3 119.290 no
C4 C3 H3 119.293 no
C3 C4 H4 120.552 no
C5 C4 H4 120.551 no
C5 C6 H6 120.556 no
C7 C6 H6 120.560 no
C2 C7 H7 119.396 no
C6 C7 H7 119.404 no
C8 C9 H9 120.124 no
C10 C9 H9 120.135 no
C9 C10 H10 119.450 no
C11 C10 H10 119.439 no
C11 C12 H12A 109.465 no
C11 C12 H12B 109.463 no
C11 C12 H12C 109.466 no
H12A C12 H12B 109.479 no
H12A C12 H12C 109.477 no
H12B C12 H12C 109.477 no
C11 C13 H13 119.308 no
C14 C13 H13 119.318 no
C15 C16 H16 117.509 no
C17 C16 H16 117.518 no
O5 C18 H18A 110.431 no
O5 C18 H18B 110.438 no
C19 C18 H18A 110.432 no
C19 C18 H18B 110.431 no
H18A C18 H18B 108.636 no
C18 C19 H19A 109.469 no
C18 C19 H19B 109.472 no
C18 C19 H19C 109.471 no
H19A C19 H19B 109.473 no
H19A C19 H19C 109.470 no
H19B C19 H19C 109.472 no
O3 C20 H20 109.795 no
C21 C20 H20 109.798 no
C22 C20 H20 109.803 no
N1 C21 H21A 109.457 no
N1 C21 H21B 109.447 no
C20 C21 H21A 109.455 no
C20 C21 H21B 109.451 no
H21A C21 H21B 108.046 no
C22 C23 H23 119.897 no
C24 C23 H23 119.888 no
C23 C24 H24 119.880 no
C25 C24 H24 119.874 no
C24 C25 H25 120.024 no
C26 C25 H25 120.030 no
C25 C26 H26 120.033 no
C27 C26 H26 120.025 no
C22 C27 H27 119.836 no
C26 C27 H27 119.843 no

loop_
_geom_bond_atom_site_label_1
_geom_bond_atom_site_label_2
_geom_bond_distance
_geom_bond_publ_flag
S1 O1 1.435(2) yes
S1 O2 1.4330(19) yes
S1 N1 1.640(3) yes
S1 C5 1.771(3) yes
O3 C15 1.358(4) yes
O3 C20 1.448(3) yes
O4 C17 1.204(4) yes
O5 C17 1.355(3) yes
O5 C18 1.458(3) yes
N1 C8 1.435(5) yes
N1 C21 1.461(3) yes
C1 C2 1.504(5) yes
C2 C3 1.392(4) yes
C2 C7 1.391(6) yes
C3 C4 1.380(5) yes
C4 C5 1.388(5) yes
C5 C6 1.386(4) yes
C6 C7 1.387(5) yes
C8 C9 1.387(3) yes
C8 C14 1.403(4) yes
C9 C10 1.394(5) yes
C10 C11 1.396(4) yes
C11 C12 1.505(5) yes
C11 C13 1.403(3) yes
C13 C14 1.392(5) yes
C14 C15 1.491(3) yes
C15 C16 1.343(4) yes
C16 C17 1.469(4) yes
C18 C19 1.501(5) yes
C20 C21 1.530(4) yes
C20 C22 1.497(3) yes
C22 C23 1.396(4) yes
C22 C27 1.392(4) yes
C23 C24 1.384(4) yes
C24 C25 1.388(4) yes
C25 C26 1.387(5) yes
C26 C27 1.391(4) yes
C1 H1A 0.980 no
C1 H1B 0.980 no
C1 H1C 0.980 no
C3 H3 0.950 no
C4 H4 0.950 no
C6 H6 0.950 no
C7 H7 0.950 no
C9 H9 0.950 no
C10 H10 0.950 no
C12 H12A 0.980 no
C12 H12B 0.980 no
C12 H12C 0.980 no
C13 H13 0.950 no
C16 H16 0.950 no
C18 H18A 0.990 no
C18 H18B 0.990 no
C19 H19A 0.980 no
C19 H19B 0.980 no
C19 H19C 0.980 no
C20 H20 1.000 no
C21 H21A 0.990 no
C21 H21B 0.990 no
C23 H23 0.950 no
C24 H24 0.950 no
C25 H25 0.950 no
C26 H26 0.950 no
C27 H27 0.950 no

loop_
_geom_contact_atom_site_label_1
_geom_contact_atom_site_label_2
_geom_contact_distance
_geom_contact_publ_flag
_geom_contact_site_symmetry_2
S1 C9 3.285(4) no .
O1 C4 2.902(4) no .
O1 C21 2.990(3) no .
O2 C4 3.568(4) no .
O2 C6 3.302(3) no .
O2 C8 2.839(4) no .
O2 C9 3.035(4) no .
O3 O4 2.793(3) no .
O3 N1 2.769(2) no .
O3 C6 3.356(4) no .
O3 C8 3.014(3) no .
O3 C17 2.850(3) no .
O3 C23 2.825(4) no .
O3 C27 3.594(3) no .
O4 C6 3.575(3) no .
O4 C7 3.494(4) no .
O4 C15 2.987(3) no .
O4 C18 2.651(4) no .
O5 C15 3.575(3) no .
N1 C6 3.093(4) no .
N1 C15 2.845(3) no .
C2 C5 2.777(4) no .
C3 C6 2.773(6) no .
C4 C7 2.774(4) no .
C5 C21 3.233(4) no .
C6 C15 3.499(5) no .
C6 C21 3.581(4) no .
C8 C11 2.804(5) no .
C8 C20 2.863(3) no .
C9 C13 2.781(4) no .
C9 C21 3.525(4) no .
C10 C14 2.789(3) no .
C13 C16 3.029(4) no .
C14 C20 2.791(4) no .
C14 C21 3.134(5) no .
C15 C21 3.135(4) no .
C21 C23 3.196(3) no .
C21 C27 3.401(4) no .
C22 C25 2.786(4) no .
C23 C26 2.778(4) no .
C24 C27 2.774(5) no .
O1 C3 3.332(4) no 2_665
O1 C4 3.322(4) no 2_665
O1 C10 3.498(3) no 2_765
O1 C26 3.471(4) no 2_666
O2 C9 3.569(3) no 2_765
O2 C25 3.322(4) no 1_654
O3 C13 3.455(3) no 2_676
O4 C11 3.571(3) no 2_676
O4 C12 3.514(3) no 2_676
O4 C13 3.310(4) no 2_676
O4 C24 3.438(4) no 2_576
O5 C20 3.583(4) no 2_676
C1 C1 3.518(6) no 2_575
C1 C25 3.596(4) no 2_576
C2 C16 3.571(4) no 2_675
C3 O1 3.332(4) no 2_665
C4 O1 3.322(4) no 2_665
C6 C7 3.391(4) no 2_675
C7 C6 3.391(4) no 2_675
C9 O2 3.569(3) no 2_765
C10 O1 3.498(3) no 2_765
C11 O4 3.571(3) no 2_676
C12 O4 3.514(3) no 2_676
C13 O3 3.455(3) no 2_676
C13 O4 3.310(4) no 2_676
C13 C17 3.293(4) no 2_676
C15 C15 3.555(4) no 2_676
C15 C16 3.588(4) no 2_676
C16 C2 3.571(4) no 2_675
C16 C15 3.588(4) no 2_676
C17 C13 3.293(4) no 2_676
C20 O5 3.583(4) no 2_676
C24 O4 3.438(4) no 2_576
C25 O2 3.322(4) no 1_456
C25 C1 3.596(4) no 2_576
C26 O1 3.471(4) no 2_666
S1 H4 2.8161 no .
S1 H6 2.8541 no .
S1 H9 3.1075 no .
S1 H21A 3.0695 no .
S1 H21B 2.6614 no .
O1 H4 2.5326 no .
O1 H9 3.4984 no .
O1 H21A 3.0074 no .
O1 H21B 2.8594 no .
O2 H6 3.2389 no .
O2 H9 2.8601 no .
O3 H6 2.7547 no .
O3 H16 3.1763 no .
O3 H21A 3.2685 no .
O3 H21B 2.7060 no .
O3 H23 2.5695 no .
O4 H6 3.1034 no .
O4 H7 2.9259 no .
O4 H16 3.1739 no .
O4 H18A 2.5976 no .
O4 H18B 2.6528 no .
O4 H23 3.4344 no .
O5 H16 2.4316 no .
O5 H19A 3.2195 no .
O5 H19B 2.4747 no .
O5 H19C 2.6473 no .
N1 H6 2.7839 no .
N1 H9 2.6403 no .
N1 H20 2.7561 no .
C1 H3 2.6713 no .
C1 H7 2.6646 no .
C2 H4 3.2753 no .
C2 H6 3.2775 no .
C3 H1A 3.0130 no .
C3 H1B 2.5926 no .
C3 H1C 3.2411 no .
C3 H7 3.2499 no .
C4 H6 3.2739 no .
C4 H21B 3.4766 no .
C5 H3 3.2417 no .
C5 H7 3.2451 no .
C5 H21B 2.7638 no .
C6 H4 3.2735 no .
C6 H21B 3.1993 no .
C7 H1A 2.8960 no .
C7 H1B 3.2866 no .
C7 H1C 2.6489 no .
C7 H3 3.2494 no .
C8 H6 3.3659 no .
C8 H10 3.2596 no .
C8 H13 3.2657 no .
C8 H20 2.6883 no .
C8 H21A 2.8807 no .
C8 H21B 3.2948 no .
C9 H21A 3.5832 no .
C10 H12A 3.2512 no .
C10 H12B 2.6068 no .
C10 H12C 3.0219 no .
C10 H13 3.2607 no .
C11 H9 3.2849 no .
C12 H10 2.6897 no .
C12 H13 2.6679 no .
C13 H10 3.2624 no .
C13 H12A 2.6534 no .
C13 H12B 3.2962 no .
C13 H12C 2.8961 no .
C13 H16 2.7595 no .
C13 H20 3.3976 no .
C14 H6 3.3227 no .
C14 H9 3.2788 no .
C14 H16 2.5968 no .
C14 H20 2.5127 no .
C15 H6 2.6418 no .
C15 H13 2.6494 no .
C15 H20 2.5332 no .
C16 H6 2.8456 no .
C16 H13 2.8352 no .
C17 H6 3.1941 no .
C17 H7 3.5325 no .
C17 H18A 2.6093 no .
C17 H18B 2.6382 no .
C20 H23 2.6744 no .
C20 H27 2.6571 no .
C21 H6 3.4006 no .
C21 H23 3.1876 no .
C21 H27 3.5331 no .
C22 H21A 2.7668 no .
C22 H21B 2.5994 no .
C22 H24 3.2676 no .
C22 H26 3.2706 no .
C23 H20 3.3127 no .
C23 H21B 2.8632 no .
C23 H25 3.2603 no .
C23 H27 3.2652 no .
C24 H26 3.2607 no .
C25 H23 3.2601 no .
C25 H27 3.2617 no .
C26 H24 3.2596 no .
C27 H20 2.5752 no .
C27 H21A 3.2986 no .
C27 H23 3.2651 no .
C27 H25 3.2634 no .
H1A H3 3.1248 no .
H1A H7 2.9318 no .
H1B H3 2.4037 no .
H1B H7 3.5619 no .
H1C H3 3.4893 no .
H1C H7 2.5109 no .
H3 H4 2.3281 no .
H6 H7 2.3361 no .
H6 H16 3.3577 no .
H6 H21B 3.2642 no .
H9 H10 2.3386 no .
H9 H21A 3.5657 no .
H10 H12A 3.4991 no .
H10 H12B 2.4209 no .
H10 H12C 3.1555 no .
H12A H13 2.5080 no .
H12B H13 3.5653 no .
H12C H13 2.9364 no .
H13 H16 2.4458 no .
H18A H19A 2.4279 no .
H18A H19B 2.8494 no .
H18A H19C 2.3030 no .
H18B H19A 2.3038 no .
H18B H19B 2.4269 no .
H18B H19C 2.8496 no .
H20 H21A 2.3399 no .
H20 H21B 2.8833 no .
H20 H23 3.5966 no .
H20 H27 2.3702 no .
H21A H27 3.2782 no .
H21B H23 2.7050 no .
H23 H24 2.3309 no .
H24 H25 2.3366 no .
H25 H26 2.3383 no .
H26 H27 2.3389 no .
S1 H10 3.3200 no 2_765
S1 H26 3.4224 no 2_666
O1 H3 2.7543 no 2_665
O1 H4 2.7466 no 2_665
O1 H10 2.6880 no 2_765
O1 H26 2.6152 no 2_666
O1 H27 3.5322 no 2_666
O2 H1C 3.2788 no 2_675
O2 H7 3.3312 no 2_675
O2 H9 2.8752 no 2_765
O2 H10 3.0539 no 2_765
O2 H18B 3.1897 no 2_675
O2 H25 2.3911 no 1_654
O3 H13 2.6054 no 2_676
O3 H16 3.5134 no 2_676
O4 H12C 2.8318 no 2_676
O4 H13 3.0101 no 2_676
O4 H24 2.5278 no 2_576
O5 H20 2.6132 no 2_676
O5 H27 2.9391 no 2_676
N1 H26 3.3716 no 2_666
C1 H1A 3.0768 no 2_575
C1 H1B 3.0797 no 2_575
C1 H12A 3.3869 no 1_455
C1 H16 3.0333 no 2_675
C1 H25 3.3623 no 2_576
C2 H12A 3.3275 no 1_455
C2 H12B 3.0769 no 1_455
C2 H16 3.0633 no 2_675
C3 H12B 2.9504 no 1_455
C3 H16 3.2002 no 2_675
C3 H27 3.4172 no 1_554
C4 H4 3.2247 no 2_665
C4 H12B 3.3155 no 1_455
C4 H19B 3.4537 no 2_675
C6 H6 3.5444 no 2_675
C6 H7 3.0681 no 2_675
C7 H6 3.0608 no 2_675
C7 H7 3.5634 no 2_675
C7 H12B 3.5129 no 1_455
C8 H1C 3.2666 no 2_675
C9 H9 3.5521 no 2_765
C9 H26 3.5275 no 2_666
C10 H18A 3.3636 no 2_676
C10 H19A 3.4380 no 1_645
C11 H1C 3.5942 no 2_675
C11 H18A 3.2340 no 2_676
C11 H19A 3.5355 no 1_645
C12 H1A 3.2783 no 1_655
C12 H19A 3.0764 no 1_645
C12 H23 3.1727 no 1_655
C12 H24 3.3585 no 1_655
C13 H1B 3.2862 no 2_675
C13 H1C 3.2256 no 2_675
C14 H1C 3.0392 no 2_675
C15 H1C 3.5360 no 2_675
C15 H13 3.1853 no 2_676
C16 H1B 3.4753 no 2_675
C16 H1C 3.4360 no 2_675
C16 H13 3.3424 no 2_676
C16 H20 3.0472 no 2_676
C17 H13 3.1098 no 2_676
C17 H20 3.1546 no 2_676
C19 H12B 3.5954 no 1_465
C19 H12C 3.5243 no 1_465
C19 H18A 3.5210 no 2_586
C19 H21B 3.3383 no 1_565
C19 H27 3.4943 no 2_676
C20 H13 3.2604 no 2_676
C20 H16 3.3553 no 2_676
C21 H19B 3.3866 no 1_545
C21 H26 3.5466 no 2_666
C21 H27 3.4508 no 2_666
C22 H13 3.0977 no 2_676
C22 H16 3.3747 no 2_676
C22 H19C 3.4832 no 1_545
C23 H12A 3.0145 no 2_676
C23 H12C 3.0759 no 1_455
C23 H13 3.2451 no 2_676
C23 H19A 3.5087 no 1_545
C23 H19C 3.3233 no 1_545
C24 H1A 3.3697 no 2_576
C24 H7 3.5858 no 2_576
C24 H12A 2.9549 no 2_676
C24 H12C 2.9514 no 1_455
C24 H19A 3.4055 no 1_545
C24 H19C 3.2491 no 1_545
C25 H1A 3.0170 no 2_576
C25 H1C 3.3075 no 2_576
C25 H7 3.5204 no 2_576
C25 H9 3.4540 no 2_666
C25 H19C 3.3230 no 1_545
C26 H1A 3.4444 no 2_576
C26 H1B 3.5066 no 1_556
C26 H3 3.0549 no 1_556
C26 H9 3.2988 no 2_666
C26 H19C 3.4939 no 1_545
C26 H21A 3.0391 no 2_666
C27 H1B 3.5709 no 1_556
C27 H3 3.0872 no 1_556
C27 H16 3.2621 no 2_676
C27 H19C 3.5774 no 1_545
C27 H21A 2.8593 no 2_666
H1A C1 3.0768 no 2_575
H1A C12 3.2783 no 1_455
H1A C24 3.3697 no 2_576
H1A C25 3.0170 no 2_576
H1A C26 3.4444 no 2_576
H1A H1A 2.9117 no 2_575
H1A H1B 2.4362 no 2_575
H1A H1C 3.5035 no 2_575
H1A H12A 2.6428 no 1_455
H1A H12B 3.2646 no 1_455
H1A H24 3.5867 no 2_576
H1A H25 3.0349 no 2_576
H1B C1 3.0797 no 2_575
H1B C13 3.2862 no 2_675
H1B C16 3.4753 no 2_675
H1B C26 3.5066 no 1_554
H1B C27 3.5709 no 1_554
H1B H1A 2.4362 no 2_575
H1B H1B 2.9179 no 2_575
H1B H1C 3.5061 no 2_575
H1B H13 3.2792 no 2_675
H1B H16 2.6587 no 2_675
H1C O2 3.2788 no 2_675
H1C C8 3.2666 no 2_675
H1C C11 3.5942 no 2_675
H1C C13 3.2256 no 2_675
H1C C14 3.0392 no 2_675
H1C C15 3.5360 no 2_675
H1C C16 3.4360 no 2_675
H1C C25 3.3075 no 2_576
H1C H1A 3.5035 no 2_575
H1C H1B 3.5061 no 2_575
H1C H6 3.3991 no 2_675
H1C H16 2.9648 no 2_675
H1C H25 2.8624 no 2_576
H3 O1 2.7543 no 2_665
H3 C26 3.0549 no 1_554
H3 C27 3.0872 no 1_554
H3 H10 3.4609 no 1_455
H3 H12B 3.1872 no 1_455
H3 H16 3.1806 no 2_675
H3 H26 2.6588 no 1_554
H3 H27 2.7094 no 1_554
H4 O1 2.7466 no 2_665
H4 C4 3.2247 no 2_665
H4 H4 2.4087 no 2_665
H4 H18B 3.5225 no 2_675
H4 H19B 2.8901 no 2_675
H6 C6 3.5444 no 2_675
H6 C7 3.0608 no 2_675
H6 H1C 3.3991 no 2_675
H6 H7 2.8610 no 2_675
H7 O2 3.3312 no 2_675
H7 C6 3.0681 no 2_675
H7 C7 3.5634 no 2_675
H7 C24 3.5858 no 2_576
H7 C25 3.5204 no 2_576
H7 H6 2.8610 no 2_675
H7 H24 3.0910 no 2_576
H7 H25 2.9764 no 2_576
H9 O2 2.8752 no 2_765
H9 C9 3.5521 no 2_765
H9 C25 3.4540 no 2_666
H9 C26 3.2988 no 2_666
H9 H9 2.8324 no 2_765
H9 H25 3.0887 no 2_666
H9 H26 2.7956 no 2_666
H10 S1 3.3200 no 2_765
H10 O1 2.6880 no 2_765
H10 O2 3.0539 no 2_765
H10 H3 3.4609 no 1_655
H10 H18B 3.2934 no 1_645
H10 H19A 3.0013 no 1_645
H10 H26 3.5687 no 1_654
H12A C1 3.3869 no 1_655
H12A C2 3.3275 no 1_655
H12A C23 3.0145 no 2_676
H12A C24 2.9549 no 2_676
H12A H1A 2.6428 no 1_655
H12A H23 3.2322 no 1_655
H12A H23 3.0519 no 2_676
H12A H24 2.9423 no 2_676
H12B C2 3.0769 no 1_655
H12B C3 2.9504 no 1_655
H12B C4 3.3155 no 1_655
H12B C7 3.5129 no 1_655
H12B C19 3.5954 no 1_645
H12B H1A 3.2646 no 1_655
H12B H3 3.1872 no 1_655
H12B H19A 2.8323 no 1_645
H12B H19B 3.4938 no 1_645
H12B H23 3.1205 no 1_655
H12C O4 2.8318 no 2_676
H12C C19 3.5243 no 1_645
H12C C23 3.0759 no 1_655
H12C C24 2.9514 no 1_655
H12C H18A 3.0459 no 2_676
H12C H19A 2.6205 no 1_645
H12C H23 2.6595 no 1_655
H12C H23 3.5309 no 2_676
H12C H24 2.4166 no 1_655
H13 O3 2.6054 no 2_676
H13 O4 3.0101 no 2_676
H13 C15 3.1853 no 2_676
H13 C16 3.3424 no 2_676
H13 C17 3.1098 no 2_676
H13 C20 3.2604 no 2_676
H13 C22 3.0977 no 2_676
H13 C23 3.2451 no 2_676
H13 H1B 3.2792 no 2_675
H13 H20 3.4430 no 2_676
H13 H23 3.3031 no 2_676
H16 O3 3.5134 no 2_676
H16 C1 3.0333 no 2_675
H16 C2 3.0633 no 2_675
H16 C3 3.2002 no 2_675
H16 C20 3.3553 no 2_676
H16 C22 3.3747 no 2_676
H16 C27 3.2621 no 2_676
H16 H1B 2.6587 no 2_675
H16 H1C 2.9648 no 2_675
H16 H3 3.1806 no 2_675
H16 H20 2.8337 no 2_676
H16 H27 3.0171 no 2_676
H18A C10 3.3636 no 2_676
H18A C11 3.2340 no 2_676
H18A C19 3.5210 no 2_586
H18A H12C 3.0459 no 2_676
H18A H18A 3.2617 no 2_586
H18A H19A 2.7918 no 2_586
H18A H24 3.5380 no 2_576
H18B O2 3.1897 no 2_675
H18B H4 3.5225 no 2_675
H18B H10 3.2934 no 1_465
H18B H24 3.4821 no 2_576
H18B H25 3.3232 no 2_576
H19A C10 3.4380 no 1_465
H19A C11 3.5355 no 1_465
H19A C12 3.0764 no 1_465
H19A C23 3.5087 no 1_565
H19A C24 3.4055 no 1_565
H19A H10 3.0013 no 1_465
H19A H12B 2.8323 no 1_465
H19A H12C 2.6205 no 1_465
H19A H18A 2.7918 no 2_586
H19A H21B 3.5174 no 1_565
H19A H23 3.5949 no 1_565
H19A H24 3.4339 no 1_565
H19B C4 3.4537 no 2_675
H19B C21 3.3866 no 1_565
H19B H4 2.8901 no 2_675
H19B H12B 3.4938 no 1_465
H19B H21A 3.1789 no 1_565
H19B H21B 2.6868 no 1_565
H19B H27 2.9393 no 2_676
H19C C22 3.4832 no 1_565
H19C C23 3.3233 no 1_565
H19C C24 3.2491 no 1_565
H19C C25 3.3230 no 1_565
H19C C26 3.4939 no 1_565
H19C C27 3.5774 no 1_565
H19C H20 3.2768 no 2_676
H19C H21A 3.5391 no 1_565
H19C H21A 3.4686 no 2_676
H19C H21B 3.3259 no 1_565
H19C H27 3.3517 no 2_676
H20 O5 2.6132 no 2_676
H20 C16 3.0472 no 2_676
H20 C17 3.1546 no 2_676
H20 H13 3.4430 no 2_676
H20 H16 2.8337 no 2_676
H20 H19C 3.2768 no 2_676
H21A C26 3.0391 no 2_666
H21A C27 2.8593 no 2_666
H21A H19B 3.1789 no 1_545
H21A H19C 3.5391 no 1_545
H21A H19C 3.4686 no 2_676
H21A H26 2.8787 no 2_666
H21A H27 2.5605 no 2_666
H21B C19 3.3383 no 1_545
H21B H19A 3.5174 no 1_545
H21B H19B 2.6868 no 1_545
H21B H19C 3.3259 no 1_545
H21B H27 3.5553 no 2_666
H23 C12 3.1727 no 1_455
H23 H12A 3.2322 no 1_455
H23 H12A 3.0519 no 2_676
H23 H12B 3.1205 no 1_455
H23 H12C 2.6595 no 1_455
H23 H12C 3.5309 no 2_676
H23 H13 3.3031 no 2_676
H23 H19A 3.5949 no 1_545
H23 H24 3.5891 no 2_576
H24 O4 2.5278 no 2_576
H24 C12 3.3585 no 1_455
H24 H1A 3.5867 no 2_576
H24 H7 3.0910 no 2_576
H24 H12A 2.9423 no 2_676
H24 H12C 2.4166 no 1_455
H24 H18A 3.5380 no 2_576
H24 H18B 3.4821 no 2_576
H24 H19A 3.4339 no 1_545
H24 H23 3.5891 no 2_576
H25 O2 2.3911 no 1_456
H25 C1 3.3623 no 2_576
H25 H1A 3.0349 no 2_576
H25 H1C 2.8624 no 2_576
H25 H7 2.9764 no 2_576
H25 H9 3.0887 no 2_666
H25 H18B 3.3232 no 2_576
H26 S1 3.4224 no 2_666
H26 O1 2.6152 no 2_666
H26 N1 3.3716 no 2_666
H26 C9 3.5275 no 2_666
H26 C21 3.5466 no 2_666
H26 H3 2.6588 no 1_556
H26 H9 2.7956 no 2_666
H26 H10 3.5687 no 1_456
H26 H21A 2.8787 no 2_666
H27 O1 3.5322 no 2_666
H27 O5 2.9391 no 2_676
H27 C3 3.4172 no 1_556
H27 C19 3.4943 no 2_676
H27 C21 3.4508 no 2_666
H27 H3 2.7094 no 1_556
H27 H16 3.0171 no 2_676
H27 H19B 2.9393 no 2_676
H27 H19C 3.3517 no 2_676
H27 H21A 2.5605 no 2_666
H27 H21B 3.5553 no 2_666

loop_
_geom_torsion_atom_site_label_1
_geom_torsion_atom_site_label_2
_geom_torsion_atom_site_label_3
_geom_torsion_atom_site_label_4
_geom_torsion
_geom_torsion_publ_flag
O1 S1 N1 C8 121.70(15) no
O1 S1 N1 C21 -48.40(15) no
O1 S1 C5 C4 -23.46(18) no
O1 S1 C5 C6 159.73(15) no
O2 S1 N1 C8 -7.59(16) no
O2 S1 N1 C21 -177.69(12) no
O2 S1 C5 C4 106.15(18) no
O2 S1 C5 C6 -70.65(19) no
N1 S1 C5 C4 -139.49(16) no
N1 S1 C5 C6 43.70(19) no
C5 S1 N1 C8 -123.98(15) no
C5 S1 N1 C21 65.93(16) no
C15 O3 C20 C21 -83.8(3) no
C15 O3 C20 C22 156.2(2) no
C20 O3 C15 C14 12.9(4) no
C20 O3 C15 C16 -169.2(2) no
C17 O5 C18 C19 177.80(18) no
C18 O5 C17 O4 -0.2(4) no
C18 O5 C17 C16 178.12(19) no
S1 N1 C8 C9 -57.3(3) no
S1 N1 C8 C14 123.49(17) no
S1 N1 C21 C20 -149.95(15) no
C8 N1 C21 C20 39.6(3) no
C21 N1 C8 C9 112.6(2) no
C21 N1 C8 C14 -66.6(3) no
C1 C2 C3 C4 -180.0(2) no
C1 C2 C7 C6 -179.5(2) no
C3 C2 C7 C6 1.4(4) no
C7 C2 C3 C4 -0.9(4) no
C2 C3 C4 C5 -0.6(4) no
C3 C4 C5 S1 -175.15(18) no
C3 C4 C5 C6 1.6(4) no
S1 C5 C6 C7 175.59(14) no
C4 C5 C6 C7 -1.1(4) no
C5 C6 C7 C2 -0.4(4) no
N1 C8 C9 C10 -179.73(19) no
N1 C8 C14 C13 177.96(18) no
N1 C8 C14 C15 -4.5(4) no
C9 C8 C14 C13 -1.2(4) no
C9 C8 C14 C15 176.3(2) no
C14 C8 C9 C10 -0.6(4) no
C8 C9 C10 C11 2.1(4) no
C9 C10 C11 C12 176.4(2) no
C9 C10 C11 C13 -1.8(4) no
C10 C11 C13 C14 -0.1(4) no
C12 C11 C13 C14 -178.2(2) no
C11 C13 C14 C8 1.5(4) no
C11 C13 C14 C15 -176.01(19) no
C8 C14 C15 O3 45.3(4) no
C8 C14 C15 C16 -132.5(3) no
C13 C14 C15 O3 -137.2(3) no
C13 C14 C15 C16 45.0(4) no
O3 C15 C16 C17 -2.7(4) no
C14 C15 C16 C17 175.1(3) no
C15 C16 C17 O4 -20.5(5) no
C15 C16 C17 O5 161.2(3) no
O3 C20 C21 N1 49.9(3) no
O3 C20 C22 C23 42.6(3) no
O3 C20 C22 C27 -140.9(2) no
C21 C20 C22 C23 -76.3(3) no
C21 C20 C22 C27 100.2(3) no
C22 C20 C21 N1 168.46(19) no
C20 C22 C23 C24 175.6(2) no
C20 C22 C27 C26 -174.8(2) no
C23 C22 C27 C26 1.7(4) no
C27 C22 C23 C24 -0.9(4) no
C22 C23 C24 C25 -0.7(4) no
C23 C24 C25 C26 1.5(4) no
C24 C25 C26 C27 -0.7(4) no
C25 C26 C27 C22 -0.9(4) no
